data_7032788
loop_
_publ_author_name
'Liu, Quan'
'Ren, Zhi-Gang'
'Deng, Li'
'Zhang, Wen-Hua'
'Zhao, Xin'
'Sun, Zhen-Rong'
'Lang, Jian-Ping'

_publ_section_title
;
 Solvent effect-driven assembly of W/Cu/S cluster-based coordination
 polymers from the cluster precursor [Et4N][Tp*WS3(CuBr)3] and CuCN:
 isolation, structures and enhanced NLO responses.
;
_journal_issue 1
_journal_name_full 'Dalton transactions (Cambridge, England : 2003)'
_journal_page_first 130
_journal_page_last 137
_journal_paper_doi 10.1039/c4dt02725f
_journal_volume 44
_journal_year 2015
_chemical_formula_moiety 'C42 H58 B2 Cu8 N20 O2 S6 W2, 2(C3 H7 N O)'
_chemical_formula_sum 'C48 H72 B2 Cu8 N22 O4 S6 W2'
_chemical_formula_weight 2111.27
_space_group_crystal_system triclinic
_space_group_IT_number 2
_space_group_name_Hall '-P 1'
_space_group_name_H-M_alt 'P -1'
_symmetry_space_group_name_Hall '-P 1'
_symmetry_space_group_name_H-M 'P -1'
_atom_sites_solution_hydrogens mixed
_audit_creation_method SHELXL-2013
_audit_update_record
;
2014-09-28 # Formatted by publCIF

;
_cell_angle_alpha 60.97(3)
_cell_angle_beta 83.08(3)
_cell_angle_gamma 80.95(3)
_cell_formula_units_Z 1
_cell_length_a 13.350(3)
_cell_length_b 13.418(3)
_cell_length_c 13.621(3)
_cell_measurement_temperature 223(2)
_cell_measurement_theta_max 27.4932
_cell_measurement_theta_min 3.0154
_cell_volume 2104.1(10)
_computing_structure_refinement 'SHELXL-2013 (Sheldrick, 2013)'
_diffrn_ambient_temperature 223(2)
_diffrn_detector_area_resol_mean 28.5714
_diffrn_measured_fraction_theta_full 0.995
_diffrn_measured_fraction_theta_max 0.994
_diffrn_measurement_device_type 'Rigaku Mercury'
_diffrn_measurement_method dtprofit.ref
_diffrn_radiation_type MoK\a
_diffrn_radiation_wavelength 0.71073
_diffrn_reflns_av_R_equivalents 0.0584
_diffrn_reflns_av_unetI/netI 0.0883
_diffrn_reflns_Laue_measured_fraction_full 0.995
_diffrn_reflns_Laue_measured_fraction_max 0.994
_diffrn_reflns_limit_h_max 16
_diffrn_reflns_limit_h_min -14
_diffrn_reflns_limit_k_max 16
_diffrn_reflns_limit_k_min -12
_diffrn_reflns_limit_l_max 16
_diffrn_reflns_limit_l_min -16
_diffrn_reflns_number 17388
_diffrn_reflns_point_group_measured_fraction_full 0.995
_diffrn_reflns_point_group_measured_fraction_max 0.994
_diffrn_reflns_theta_full 25.242
_diffrn_reflns_theta_max 25.346
_diffrn_reflns_theta_min 3.015
_diffrn_standards_decay_% 0
_diffrn_standards_interval_count 0
_diffrn_standards_interval_time 0
_diffrn_standards_number 0
_exptl_absorpt_coefficient_mu 4.896
_exptl_absorpt_correction_T_max 0.613
_exptl_absorpt_correction_T_min 0.561
_exptl_absorpt_correction_type multi-scan
_exptl_absorpt_process_details 'SADABS, (Sheldrick 2008)'
_exptl_crystal_colour black
_exptl_crystal_density_diffrn 1.666
_exptl_crystal_density_meas 1.666
_exptl_crystal_description Platelet
_exptl_crystal_F_000 1032
_exptl_crystal_size_max 0.150
_exptl_crystal_size_mid 0.100
_exptl_crystal_size_min 0.100
_refine_diff_density_max 2.480
_refine_diff_density_min -1.224
_refine_diff_density_rms 0.199
_refine_ls_extinction_method none
_refine_ls_goodness_of_fit_ref 1.001
_refine_ls_hydrogen_treatment mixed
_refine_ls_matrix_type full
_refine_ls_number_parameters 423
_refine_ls_number_reflns 7673
_refine_ls_number_restraints 5
_refine_ls_restrained_S_all 1.002
_refine_ls_R_factor_all 0.0894
_refine_ls_R_factor_gt 0.0701
_refine_ls_shift/su_max 0.001
_refine_ls_shift/su_mean 0.000
_refine_ls_structure_factor_coef Fsqd
_refine_ls_weighting_details
;
 w=1/[\s^2^(Fo^2^)+(0.0938P)^2^+17.8045P]
 where P=(Fo^2^+2Fc^2^)/3
;
_refine_ls_weighting_scheme calc
_refine_ls_wR_factor_gt 0.1689
_refine_ls_wR_factor_ref 0.1862
_reflns_Friedel_coverage 0.000
_reflns_number_gt 6191
_reflns_number_total 7673
_reflns_threshold_expression 'I > 2\s(I)'
_cod_data_source_file c4dt02725f2.cif
_cod_data_source_block 5
_cod_depositor_comments 'Adding full bibliography for 7032785--7032788.cif.'
_cod_original_cell_volume 2104.0(9)
_cod_database_code 7032788
_publcif_datablock.id {799b7e00-cb44-49ac-982b-6547c8957cde}

_shelx_space_group_comment
;
The symmetry employed for this shelxl refinement is uniquely defined
by the following loop, which should always be used as a source of
symmetry information in preference to the above space-group names.
They are only intended as comments.
;
_shelx_estimated_absorpt_t_min 0.527
_shelx_estimated_absorpt_t_max 0.640
_shelxl_version_number 2013-2

loop_
_space_group_symop_operation_xyz
'x, y, z'
'-x, -y, -z'

loop_
_atom_site_label
_atom_site_type_symbol
_atom_site_fract_x
_atom_site_fract_y
_atom_site_fract_z
_atom_site_U_iso_or_equiv
_atom_site_adp_type
_atom_site_occupancy
_atom_site_site_symmetry_order
_atom_site_calc_flag
_atom_site_refinement_flags_posn
_atom_site_refinement_flags_adp
_atom_site_refinement_flags_occupancy
_atom_site_disorder_assembly
_atom_site_disorder_group
W1 W 0.76603(3) 0.65885(4) 0.72882(3) 0.02769(17) Uani 1 1 d . . . . .
Cu1 Cu 0.68123(12) 0.73390(13) 0.53471(12) 0.0407(4) Uani 1 1 d . . . . .
Cu2 Cu 0.67004(12) 0.50009(12) 0.72648(13) 0.0411(4) Uani 1 1 d . . . . .
Cu3 Cu 0.86893(12) 0.57298(13) 0.60164(12) 0.0424(4) Uani 1 1 d . . . . .
Cu4 Cu 0.49169(12) 0.16468(13) 0.80744(12) 0.0409(4) Uani 1 1 d . . . . .
S1 S 0.8387(2) 0.7579(3) 0.5506(2) 0.0351(7) Uani 1 1 d . . . . .
S2 S 0.5963(2) 0.6703(3) 0.7007(2) 0.0354(7) Uani 1 1 d . . . . .
S3 S 0.8262(2) 0.4696(2) 0.7833(2) 0.0364(7) Uani 1 1 d . . . . .
N1 N 0.5768(9) 0.8177(9) 0.3183(9) 0.049(3) Uani 1 1 d . . . . .
N2 N 0.5575(9) 0.3022(10) 0.7677(9) 0.051(3) Uani 1 1 d . . . . .
N4 N 0.4963(10) 0.0382(10) 0.9555(9) 0.048(3) Uani 0.5 1 d . . P A 1
C4 C 0.4963(10) 0.0382(10) 0.9555(9) 0.048(3) Uani 0.5 1 d . . P A 2
N5 N 0.7567(7) 0.8505(8) 0.8068(8) 0.032(2) Uani 1 1 d . . . . .
N6 N 0.7286(7) 0.8332(8) 0.7223(8) 0.032(2) Uani 1 1 d . . . . .
N7 N 0.9090(7) 0.7071(8) 0.8712(8) 0.032(2) Uani 1 1 d . . . . .
N8 N 0.9124(7) 0.6655(8) 0.7958(8) 0.035(2) Uani 1 1 d . . . . .
N9 N 0.7389(7) 0.6582(8) 0.9676(8) 0.034(2) Uani 1 1 d . . . . .
N10 N 0.7176(7) 0.6005(8) 0.9134(7) 0.036(2) Uani 1 1 d . . . . .
C1 C 0.6176(10) 0.7944(10) 0.3980(9) 0.038(3) Uani 1 1 d . . . . .
C2 C 0.5992(9) 0.3786(11) 0.7508(10) 0.038(3) Uani 1 1 d . . . . .
C3 C 0.9689(9) 0.5162(10) 0.5243(10) 0.046(3) Uani 0.5 1 d . . P B 1
N3 N 0.9689(9) 0.5162(10) 0.5243(10) 0.046(3) Uani 0.5 1 d . . P B 2
C5 C 0.7495(12) 1.0073(11) 0.8585(12) 0.055(4) Uani 1 1 d . . . . .
H5A H 0.7057 0.9765 0.9263 0.082 Uiso 1 1 calc R U . . .
H5B H 0.7352 1.0902 0.8188 0.082 Uiso 1 1 calc R U . . .
H5C H 0.8199 0.9863 0.8785 0.082 Uiso 1 1 calc R U . . .
C6 C 0.7306(9) 0.9593(10) 0.7849(10) 0.039(3) Uani 1 1 d . . . . .
C7 C 0.6826(9) 1.0166(10) 0.6839(10) 0.040(3) Uani 1 1 d . . . . .
H7 H 0.6554 1.0942 0.6477 0.049 Uiso 1 1 calc R U . . .
C8 C 0.6828(9) 0.9372(9) 0.6473(10) 0.035(3) Uani 1 1 d . . . . .
C9 C 0.6396(11) 0.9629(11) 0.5410(10) 0.049(3) Uani 1 1 d . . . . .
H9A H 0.6926 0.9476 0.4931 0.074 Uiso 1 1 calc R U . . .
H9B H 0.6119 1.0430 0.5027 0.074 Uiso 1 1 calc R U . . .
H9C H 0.5861 0.9149 0.5578 0.074 Uiso 1 1 calc R U . . .
C10 C 1.0242(11) 0.7351(13) 0.9847(12) 0.058(4) Uani 1 1 d . . . . .
H10A H 0.9983 0.8154 0.9565 0.087 Uiso 1 1 calc R U . . .
H10B H 1.0970 0.7256 0.9913 0.087 Uiso 1 1 calc R U . . .
H10C H 0.9917 0.6900 1.0579 0.087 Uiso 1 1 calc R U . . .
C11 C 1.0017(10) 0.6955(11) 0.9054(11) 0.046(3) Uani 1 1 d . . . . .
C12 C 1.0685(10) 0.6490(12) 0.8491(12) 0.049(3) Uani 1 1 d . . . . .
H12 H 1.1393 0.6337 0.8547 0.059 Uiso 1 1 calc R U . . .
C13 C 1.0124(10) 0.6291(11) 0.7833(11) 0.047(3) Uani 1 1 d . . . . .
C14 C 1.0565(11) 0.5861(14) 0.7055(14) 0.063(4) Uani 1 1 d . . . . .
H14A H 1.0299 0.5150 0.7257 0.094 Uiso 1 1 calc R U . . .
H14B H 1.1298 0.5723 0.7098 0.094 Uiso 1 1 calc R U . . .
H14C H 1.0391 0.6424 0.6294 0.094 Uiso 1 1 calc R U . . .
C15 C 0.7153(12) 0.6539(14) 1.1537(11) 0.062(4) Uani 1 1 d . . . . .
H15A H 0.7849 0.6313 1.1767 0.093 Uiso 1 1 calc R U . . .
H15B H 0.6693 0.6218 1.2194 0.093 Uiso 1 1 calc R U . . .
H15C H 0.7019 0.7369 1.1160 0.093 Uiso 1 1 calc R U . . .
C16 C 0.7002(10) 0.6105(11) 1.0759(9) 0.042(3) Uani 1 1 d . . . . .
C17 C 0.6512(10) 0.5191(11) 1.0923(9) 0.045(3) Uani 1 1 d . . . . .
H17 H 0.6172 0.4692 1.1589 0.054 Uiso 1 1 calc R U . . .
C18 C 0.6624(9) 0.5163(10) 0.9911(9) 0.036(3) Uani 1 1 d . . . . .
C19 C 0.6216(11) 0.4287(12) 0.9735(11) 0.051(3) Uani 1 1 d . . . . .
H19A H 0.5733 0.4669 0.9147 0.077 Uiso 1 1 calc R U . . .
H19B H 0.5880 0.3762 1.0428 0.077 Uiso 1 1 calc R U . . .
H19C H 0.6771 0.3863 0.9515 0.077 Uiso 1 1 calc R U . . .
B1 B 0.8066(10) 0.7541(13) 0.9100(11) 0.036(3) Uani 1 1 d . . . . .
H1 H 0.832(8) 0.771(9) 0.968(9) 0.03(3) Uiso 1 1 d . . . . .
O2 O 0.7602(16) 0.1433(16) 0.0316(19) 0.065(3) Uani 0.5 1 d . . P . .
N12 N 0.642(2) 0.140(2) 0.154(2) 0.065(3) Uani 0.5 1 d . . P . .
C23 C 0.701(2) 0.167(2) 0.211(3) 0.065(3) Uani 0.5 1 d . . P . .
H23A H 0.6597 0.1743 0.2718 0.097 Uiso 0.5 1 calc R U P . .
H23B H 0.7278 0.2387 0.1607 0.097 Uiso 0.5 1 calc R U P . .
H23C H 0.7565 0.1065 0.2428 0.097 Uiso 0.5 1 calc R U P . .
C24 C 0.544(2) 0.141(2) 0.168(3) 0.065(3) Uani 0.5 1 d . . P . .
H24A H 0.5205 0.1513 0.2335 0.097 Uiso 0.5 1 calc R U P . .
H24B H 0.5246 0.0695 0.1794 0.097 Uiso 0.5 1 calc R U P . .
H24C H 0.5122 0.2043 0.1021 0.097 Uiso 0.5 1 calc R U P . .
C25 C 0.686(3) 0.128(2) 0.067(3) 0.065(3) Uani 0.5 1 d . . P . .
H25 H 0.6466 0.1020 0.0335 0.078 Uiso 0.5 1 calc R U P . .
O3 O 1.0471(14) 0.9719(16) 0.0332(16) 0.059(3) Uani 0.5 1 d D . P C -1
N13 N 0.9503(15) 0.8603(18) 0.1962(17) 0.059(3) Uani 0.5 1 d D . P C -1
C26 C 0.8563(18) 0.821(2) 0.238(3) 0.059(3) Uani 0.5 1 d D . P C -1
H26A H 0.8605 0.7642 0.3171 0.089 Uiso 0.5 1 calc R U P C -1
H26B H 0.8364 0.7865 0.1965 0.089 Uiso 0.5 1 calc R U P C -1
H26C H 0.8063 0.8847 0.2310 0.089 Uiso 0.5 1 calc R U P C -1
C27 C 1.0415(19) 0.790(2) 0.240(3) 0.059(3) Uani 0.5 1 d D . P C -1
H27A H 1.0286 0.7332 0.3175 0.089 Uiso 0.5 1 calc R U P C -1
H27B H 1.0915 0.8369 0.2369 0.089 Uiso 0.5 1 calc R U P C -1
H27C H 1.0671 0.7515 0.1959 0.089 Uiso 0.5 1 calc R U P C -1
C28 C 0.9675(19) 0.941(2) 0.0879(19) 0.059(3) Uani 0.5 1 d D . P C -1
H28 H 0.9085 0.9804 0.0484 0.071 Uiso 0.5 1 calc R U P C -1
O1 O 0.7233(7) 0.5488(8) 0.5195(8) 0.052(2) Uani 1 1 d . . . D -1
N11 N 0.6839(9) 0.4134(9) 0.4809(9) 0.045(3) Uani 1 1 d . . . D -1
C20 C 0.7671(13) 0.3286(12) 0.5493(14) 0.066(4) Uani 1 1 d . . . D -1
H20A H 0.8172 0.3687 0.5577 0.099 Uiso 1 1 calc R U . D -1
H20B H 0.7989 0.2851 0.5119 0.099 Uiso 1 1 calc R U . D -1
H20C H 0.7393 0.2769 0.6229 0.099 Uiso 1 1 calc R U . D -1
C21 C 0.6159(14) 0.3753(15) 0.4353(14) 0.072(5) Uani 1 1 d . . . D -1
H21A H 0.6414 0.2989 0.4468 0.108 Uiso 1 1 calc R U . D -1
H21B H 0.6111 0.4275 0.3554 0.108 Uiso 1 1 calc R U . D -1
H21C H 0.5491 0.3740 0.4728 0.108 Uiso 1 1 calc R U . D -1
C22 C 0.6696(11) 0.5120(12) 0.4771(10) 0.049(3) Uani 1 1 d . . . D -1
H22 H 0.6132 0.5618 0.4388 0.059 Uiso 1 1 calc R U . D -1

loop_
_atom_site_aniso_label
_atom_site_aniso_U_11
_atom_site_aniso_U_22
_atom_site_aniso_U_33
_atom_site_aniso_U_23
_atom_site_aniso_U_13
_atom_site_aniso_U_12
W1 0.0297(3) 0.0279(3) 0.0245(3) -0.01128(19) -0.00322(18) -0.00318(18)
Cu1 0.0451(9) 0.0451(9) 0.0290(8) -0.0130(7) -0.0083(7) -0.0083(7)
Cu2 0.0459(9) 0.0350(8) 0.0435(9) -0.0171(7) -0.0057(7) -0.0105(7)
Cu3 0.0495(9) 0.0430(9) 0.0379(8) -0.0241(7) 0.0062(7) -0.0040(7)
Cu4 0.0481(9) 0.0381(8) 0.0315(8) -0.0099(7) -0.0092(7) -0.0092(7)
S1 0.0360(16) 0.0377(16) 0.0283(14) -0.0124(12) 0.0015(12) -0.0091(13)
S2 0.0311(15) 0.0395(16) 0.0363(16) -0.0177(13) -0.0044(13) -0.0048(13)
S3 0.0413(17) 0.0297(15) 0.0357(16) -0.0142(12) -0.0043(13) -0.0002(13)
N1 0.060(7) 0.037(6) 0.048(7) -0.017(5) 0.003(6) -0.015(5)
N2 0.058(7) 0.054(7) 0.044(7) -0.022(6) -0.008(6) -0.011(6)
N4 0.056(7) 0.043(7) 0.040(6) -0.011(5) -0.023(6) -0.010(6)
C4 0.056(7) 0.043(7) 0.040(6) -0.011(5) -0.023(6) -0.010(6)
N5 0.036(5) 0.033(5) 0.030(5) -0.017(4) -0.009(4) 0.001(4)
N6 0.037(5) 0.027(5) 0.033(5) -0.015(4) 0.005(4) -0.008(4)
N7 0.034(5) 0.031(5) 0.034(5) -0.017(4) -0.013(4) 0.001(4)
N8 0.027(5) 0.036(5) 0.044(6) -0.020(5) -0.012(4) -0.001(4)
N9 0.038(6) 0.037(5) 0.030(5) -0.016(4) -0.007(4) -0.006(4)
N10 0.039(6) 0.037(5) 0.022(5) -0.007(4) -0.003(4) -0.007(4)
C1 0.046(7) 0.044(7) 0.021(6) -0.014(5) -0.001(5) -0.005(6)
C2 0.038(7) 0.044(7) 0.037(7) -0.020(6) -0.004(5) -0.008(6)
C3 0.054(8) 0.048(7) 0.041(7) -0.025(5) -0.011(6) 0.005(6)
N3 0.054(8) 0.048(7) 0.041(7) -0.025(5) -0.011(6) 0.005(6)
C5 0.084(11) 0.029(7) 0.060(9) -0.029(6) -0.011(8) 0.001(7)
C6 0.039(7) 0.033(6) 0.043(7) -0.019(6) 0.002(6) -0.004(5)
C7 0.040(7) 0.027(6) 0.048(7) -0.015(6) 0.003(6) 0.001(5)
C8 0.028(6) 0.027(6) 0.044(7) -0.011(5) -0.002(5) -0.003(5)
C9 0.066(9) 0.040(7) 0.042(7) -0.018(6) -0.025(7) 0.007(6)
C10 0.055(9) 0.068(10) 0.059(9) -0.034(8) -0.023(7) 0.001(8)
C11 0.047(8) 0.051(8) 0.039(7) -0.019(6) -0.010(6) -0.008(6)
C12 0.035(7) 0.056(8) 0.063(9) -0.033(7) -0.019(7) 0.004(6)
C13 0.036(7) 0.048(8) 0.049(8) -0.017(6) -0.006(6) -0.002(6)
C14 0.040(8) 0.084(11) 0.080(11) -0.055(10) 0.009(8) -0.006(8)
C15 0.078(11) 0.081(11) 0.038(8) -0.037(8) 0.015(7) -0.023(9)
C16 0.046(7) 0.044(7) 0.024(6) -0.010(5) 0.006(5) -0.002(6)
C17 0.055(8) 0.048(8) 0.020(6) -0.004(5) 0.007(5) -0.022(6)
C18 0.033(6) 0.038(7) 0.027(6) -0.011(5) 0.006(5) -0.001(5)
C19 0.064(9) 0.048(8) 0.039(7) -0.016(6) 0.007(7) -0.022(7)
B1 0.032(7) 0.047(8) 0.029(7) -0.017(6) -0.005(6) -0.004(6)
O2 0.071(8) 0.041(6) 0.091(9) -0.041(6) 0.031(7) -0.021(6)
N12 0.071(8) 0.041(6) 0.091(9) -0.041(6) 0.031(7) -0.021(6)
C23 0.071(8) 0.041(6) 0.091(9) -0.041(6) 0.031(7) -0.021(6)
C24 0.071(8) 0.041(6) 0.091(9) -0.041(6) 0.031(7) -0.021(6)
C25 0.071(8) 0.041(6) 0.091(9) -0.041(6) 0.031(7) -0.021(6)
O3 0.060(7) 0.053(7) 0.068(8) -0.028(6) 0.000(6) -0.013(6)
N13 0.060(7) 0.053(7) 0.068(8) -0.028(6) 0.000(6) -0.013(6)
C26 0.060(7) 0.053(7) 0.068(8) -0.028(6) 0.000(6) -0.013(6)
C27 0.060(7) 0.053(7) 0.068(8) -0.028(6) 0.000(6) -0.013(6)
C28 0.060(7) 0.053(7) 0.068(8) -0.028(6) 0.000(6) -0.013(6)
O1 0.058(6) 0.045(5) 0.055(6) -0.020(5) -0.022(5) -0.012(5)
N11 0.062(7) 0.035(6) 0.043(6) -0.020(5) -0.006(5) -0.009(5)
C20 0.087(12) 0.033(7) 0.075(11) -0.025(7) -0.009(9) 0.000(8)
C21 0.087(12) 0.070(11) 0.072(11) -0.038(9) -0.014(9) -0.021(9)
C22 0.056(9) 0.060(9) 0.025(6) -0.012(6) -0.003(6) -0.015(7)

loop_
_atom_type_symbol
_atom_type_description
_atom_type_scat_dispersion_real
_atom_type_scat_dispersion_imag
_atom_type_scat_source
C C 0.0033 0.0016 'International Tables Vol C Tables 4.2.6.8 and 6.1.1.4'
H H 0.0000 0.0000 'International Tables Vol C Tables 4.2.6.8 and 6.1.1.4'
B B 0.0013 0.0007 'International Tables Vol C Tables 4.2.6.8 and 6.1.1.4'
N N 0.0061 0.0033 'International Tables Vol C Tables 4.2.6.8 and 6.1.1.4'
O O 0.0106 0.0060 'International Tables Vol C Tables 4.2.6.8 and 6.1.1.4'
S S 0.1246 0.1234 'International Tables Vol C Tables 4.2.6.8 and 6.1.1.4'
Cu Cu 0.3201 1.2651 'International Tables Vol C Tables 4.2.6.8 and 6.1.1.4'
W W -0.8490 6.8722 'International Tables Vol C Tables 4.2.6.8 and 6.1.1.4'

loop_
_geom_angle_atom_site_label_1
_geom_angle_atom_site_label_2
_geom_angle_atom_site_label_3
_geom_angle
_geom_angle_site_symmetry_1
_geom_angle_site_symmetry_3
N6 W1 N10 80.7(3) . .
N6 W1 N8 80.9(3) . .
N10 W1 N8 79.0(3) . .
N6 W1 S1 85.5(2) . .
N10 W1 S1 161.9(3) . .
N8 W1 S1 87.4(3) . .
N6 W1 S3 163.0(2) . .
N10 W1 S3 86.7(3) . .
N8 W1 S3 85.4(2) . .
S1 W1 S3 104.12(11) . .
N6 W1 S2 86.9(3) . .
N10 W1 S2 86.5(3) . .
N8 W1 S2 162.3(3) . .
S1 W1 S2 104.41(11) . .
S3 W1 S2 103.92(11) . .
N6 W1 Cu1 92.0(2) . .
N10 W1 Cu1 138.9(2) . .
N8 W1 Cu1 140.1(3) . .
S1 W1 Cu1 52.77(8) . .
S3 W1 Cu1 104.99(9) . .
S2 W1 Cu1 52.57(9) . .
N6 W1 Cu3 137.5(2) . .
N10 W1 Cu3 139.1(2) . .
N8 W1 Cu3 91.7(2) . .
S1 W1 Cu3 52.25(9) . .
S3 W1 Cu3 52.63(9) . .
S2 W1 Cu3 105.93(9) . .
Cu1 W1 Cu3 67.41(5) . .
N6 W1 Cu2 138.9(2) . .
N10 W1 Cu2 91.7(3) . .
N8 W1 Cu2 137.4(2) . .
S1 W1 Cu2 106.36(9) . .
S3 W1 Cu2 52.39(9) . .
S2 W1 Cu2 52.24(8) . .
Cu1 W1 Cu2 67.64(6) . .
Cu3 W1 Cu2 68.58(5) . .
C1 Cu1 S2 123.1(4) . .
C1 Cu1 S1 124.9(4) . .
S2 Cu1 S1 110.10(12) . .
C1 Cu1 W1 176.7(4) . .
S2 Cu1 W1 55.70(8) . .
S1 Cu1 W1 55.42(8) . .
C1 Cu1 Cu3 126.6(4) . .
S2 Cu1 Cu3 99.45(10) . .
S1 Cu1 Cu3 48.05(9) . .
W1 Cu1 Cu3 56.35(5) . .
C1 Cu1 Cu2 125.7(4) . .
S2 Cu1 Cu2 47.99(9) . .
S1 Cu1 Cu2 99.31(10) . .
W1 Cu1 Cu2 56.33(5) . .
Cu3 Cu1 Cu2 60.99(6) . .
C2 Cu2 S2 124.3(4) . .
C2 Cu2 S3 121.8(4) . .
S2 Cu2 S3 110.20(12) . .
C2 Cu2 W1 170.5(4) . .
S2 Cu2 W1 55.60(8) . .
S3 Cu2 W1 55.38(9) . .
C2 Cu2 Cu1 132.2(4) . .
S2 Cu2 Cu1 48.19(9) . .
S3 Cu2 Cu1 98.03(10) . .
W1 Cu2 Cu1 56.02(5) . .
C2 Cu2 Cu3 130.8(4) . .
S2 Cu2 Cu3 98.15(10) . .
S3 Cu2 Cu3 47.58(9) . .
W1 Cu2 Cu3 55.60(5) . .
Cu1 Cu2 Cu3 59.29(6) . .
C3 Cu3 S1 121.7(4) . .
C3 Cu3 S3 122.6(4) . .
S1 Cu3 S3 110.12(12) . .
C3 Cu3 W1 166.6(4) . .
S1 Cu3 W1 55.53(9) . .
S3 Cu3 W1 55.45(8) . .
C3 Cu3 Cu1 133.8(4) . .
S1 Cu3 Cu1 48.57(9) . .
S3 Cu3 Cu1 98.27(10) . .
W1 Cu3 Cu1 56.25(5) . .
C3 Cu3 Cu2 134.6(4) . .
S1 Cu3 Cu2 98.63(10) . .
S3 Cu3 Cu2 47.42(9) . .
W1 Cu3 Cu2 55.81(5) . .
Cu1 Cu3 Cu2 59.72(6) . .
N4 Cu4 N1 127.8(5) . 2_666
N4 Cu4 N2 120.8(5) . .
N1 Cu4 N2 111.4(4) 2_666 .
Cu3 S1 Cu1 83.39(12) . .
Cu3 S1 W1 72.22(10) . .
Cu1 S1 W1 71.81(10) . .
Cu2 S2 Cu1 83.82(12) . .
Cu2 S2 W1 72.16(10) . .
Cu1 S2 W1 71.73(10) . .
Cu2 S3 Cu3 85.01(12) . .
Cu2 S3 W1 72.23(10) . .
Cu3 S3 W1 71.92(10) . .
C1 N1 Cu4 172.5(10) . 2_666
C2 N2 Cu4 175.6(11) . .
N4 N4 Cu4 177.0(17) 2_657 .
C6 N5 N6 110.9(9) . .
C6 N5 B1 127.0(10) . .
N6 N5 B1 122.1(9) . .
C8 N6 N5 105.0(9) . .
C8 N6 W1 134.5(8) . .
N5 N6 W1 120.5(7) . .
C11 N7 N8 110.5(10) . .
C11 N7 B1 128.1(10) . .
N8 N7 B1 121.3(9) . .
C13 N8 N7 105.7(9) . .
C13 N8 W1 133.7(8) . .
N7 N8 W1 120.5(7) . .
C16 N9 N10 111.4(10) . .
C16 N9 B1 127.8(10) . .
N10 N9 B1 120.5(9) . .
C18 N10 N9 104.8(9) . .
C18 N10 W1 133.6(8) . .
N9 N10 W1 121.5(7) . .
N1 C1 Cu1 171.5(11) . .
N2 C2 Cu2 178.2(12) . .
C3 C3 Cu3 178.4(17) 2_766 .
C6 C5 H5A 109.5 . .
C6 C5 H5B 109.5 . .
H5A C5 H5B 109.5 . .
C6 C5 H5C 109.5 . .
H5A C5 H5C 109.5 . .
H5B C5 H5C 109.5 . .
N5 C6 C7 107.7(10) . .
N5 C6 C5 125.0(11) . .
C7 C6 C5 127.3(11) . .
C8 C7 C6 106.2(10) . .
C8 C7 H7 126.9 . .
C6 C7 H7 126.9 . .
N6 C8 C7 110.2(11) . .
N6 C8 C9 125.6(11) . .
C7 C8 C9 124.2(10) . .
C8 C9 H9A 109.5 . .
C8 C9 H9B 109.5 . .
H9A C9 H9B 109.5 . .
C8 C9 H9C 109.5 . .
H9A C9 H9C 109.5 . .
H9B C9 H9C 109.5 . .
C11 C10 H10A 109.5 . .
C11 C10 H10B 109.5 . .
H10A C10 H10B 109.5 . .
C11 C10 H10C 109.5 . .
H10A C10 H10C 109.5 . .
H10B C10 H10C 109.5 . .
N7 C11 C12 107.5(11) . .
N7 C11 C10 123.7(12) . .
C12 C11 C10 128.7(13) . .
C13 C12 C11 107.4(12) . .
C13 C12 H12 126.3 . .
C11 C12 H12 126.3 . .
N8 C13 C12 108.9(12) . .
N8 C13 C14 126.8(12) . .
C12 C13 C14 124.1(12) . .
C13 C14 H14A 109.5 . .
C13 C14 H14B 109.5 . .
H14A C14 H14B 109.5 . .
C13 C14 H14C 109.5 . .
H14A C14 H14C 109.5 . .
H14B C14 H14C 109.5 . .
C16 C15 H15A 109.5 . .
C16 C15 H15B 109.5 . .
H15A C15 H15B 109.5 . .
C16 C15 H15C 109.5 . .
H15A C15 H15C 109.5 . .
H15B C15 H15C 109.5 . .
N9 C16 C17 106.6(11) . .
N9 C16 C15 122.3(12) . .
C17 C16 C15 131.1(11) . .
C18 C17 C16 106.4(10) . .
C18 C17 H17 126.8 . .
C16 C17 H17 126.8 . .
N10 C18 C17 110.8(11) . .
N10 C18 C19 125.7(10) . .
C17 C18 C19 123.5(11) . .
C18 C19 H19A 109.5 . .
C18 C19 H19B 109.5 . .
H19A C19 H19B 109.5 . .
C18 C19 H19C 109.5 . .
H19A C19 H19C 109.5 . .
H19B C19 H19C 109.5 . .
N5 B1 N9 109.2(10) . .
N5 B1 N7 108.0(10) . .
N9 B1 N7 108.4(10) . .
N5 B1 H1 120(6) . .
N9 B1 H1 111(6) . .
N7 B1 H1 100(6) . .
C24 N12 C25 117(3) . .
C24 N12 C23 124(3) . .
C25 N12 C23 118(3) . .
N12 C23 H23A 109.5 . .
N12 C23 H23B 109.5 . .
H23A C23 H23B 109.5 . .
N12 C23 H23C 109.5 . .
H23A C23 H23C 109.5 . .
H23B C23 H23C 109.5 . .
N12 C24 H24A 109.5 . .
N12 C24 H24B 109.5 . .
H24A C24 H24B 109.5 . .
N12 C24 H24C 109.5 . .
H24A C24 H24C 109.5 . .
H24B C24 H24C 109.5 . .
O2 C25 N12 128(4) . .
O2 C25 H25 116.0 . .
N12 C25 H25 116.0 . .
C28 N13 C26 123(2) . .
C28 N13 C27 110(2) . .
C26 N13 C27 121(2) . .
N13 C26 H26A 109.5 . .
N13 C26 H26B 109.5 . .
H26A C26 H26B 109.5 . .
N13 C26 H26C 109.5 . .
H26A C26 H26C 109.5 . .
H26B C26 H26C 109.5 . .
N13 C27 H27A 109.5 . .
N13 C27 H27B 109.5 . .
H27A C27 H27B 109.5 . .
N13 C27 H27C 109.5 . .
H27A C27 H27C 109.5 . .
H27B C27 H27C 109.5 . .
O3 C28 N13 131(3) . .
O3 C28 H28 114.6 . .
N13 C28 H28 114.6 . .
C22 N11 C21 123.3(13) . .
C22 N11 C20 118.2(11) . .
C21 N11 C20 118.0(12) . .
N11 C20 H20A 109.5 . .
N11 C20 H20B 109.5 . .
H20A C20 H20B 109.5 . .
N11 C20 H20C 109.5 . .
H20A C20 H20C 109.5 . .
H20B C20 H20C 109.5 . .
N11 C21 H21A 109.5 . .
N11 C21 H21B 109.5 . .
H21A C21 H21B 109.5 . .
N11 C21 H21C 109.5 . .
H21A C21 H21C 109.5 . .
H21B C21 H21C 109.5 . .
O1 C22 N11 126.6(14) . .
O1 C22 H22 116.7 . .
N11 C22 H22 116.7 . .

loop_
_geom_bond_atom_site_label_1
_geom_bond_atom_site_label_2
_geom_bond_distance
_geom_bond_site_symmetry_2
W1 N6 2.274(9) .
W1 N10 2.282(9) .
W1 N8 2.285(9) .
W1 S1 2.304(3) .
W1 S3 2.305(3) .
W1 S2 2.312(3) .
W1 Cu1 2.6579(17) .
W1 Cu3 2.6610(17) .
W1 Cu2 2.6676(16) .
Cu1 C1 1.883(12) .
Cu1 S2 2.223(3) .
Cu1 S1 2.228(3) .
Cu1 Cu3 2.951(2) .
Cu1 Cu2 2.964(2) .
Cu2 C2 1.884(13) .
Cu2 S2 2.215(3) .
Cu2 S3 2.219(3) .
Cu2 Cu3 3.002(2) .
Cu3 C3 1.896(11) .
Cu3 S1 2.210(3) .
Cu3 S3 2.225(3) .
Cu4 N4 1.904(11) .
Cu4 N1 1.934(12) 2_666
Cu4 N2 1.974(12) .
N1 C1 1.154(15) .
N1 Cu4 1.934(12) 2_666
N2 C2 1.155(16) .
N4 N4 1.15(2) 2_657
N5 C6 1.336(15) .
N5 N6 1.381(13) .
N5 B1 1.511(16) .
N6 C8 1.365(14) .
N7 C11 1.335(15) .
N7 N8 1.379(13) .
N7 B1 1.558(17) .
N8 C13 1.368(16) .
N9 C16 1.363(14) .
N9 N10 1.378(13) .
N9 B1 1.517(17) .
N10 C18 1.361(15) .
C3 C3 1.16(2) 2_766
C5 C6 1.491(17) .
C5 H5A 0.9700 .
C5 H5B 0.9700 .
C5 H5C 0.9700 .
C6 C7 1.387(17) .
C7 C8 1.378(17) .
C7 H7 0.9400 .
C8 C9 1.484(16) .
C9 H9A 0.9700 .
C9 H9B 0.9700 .
C9 H9C 0.9700 .
C10 C11 1.491(18) .
C10 H10A 0.9700 .
C10 H10B 0.9700 .
C10 H10C 0.9700 .
C11 C12 1.376(19) .
C12 C13 1.376(18) .
C12 H12 0.9400 .
C13 C14 1.463(19) .
C14 H14A 0.9700 .
C14 H14B 0.9700 .
C14 H14C 0.9700 .
C15 C16 1.480(18) .
C15 H15A 0.9700 .
C15 H15B 0.9700 .
C15 H15C 0.9700 .
C16 C17 1.390(18) .
C17 C18 1.388(16) .
C17 H17 0.9400 .
C18 C19 1.497(18) .
C19 H19A 0.9700 .
C19 H19B 0.9700 .
C19 H19C 0.9700 .
B1 H1 1.02(11) .
O2 C25 1.05(3) .
N12 C24 1.31(4) .
N12 C25 1.33(4) .
N12 C23 1.36(4) .
C23 H23A 0.9700 .
C23 H23B 0.9700 .
C23 H23C 0.9700 .
C24 H24A 0.9700 .
C24 H24B 0.9700 .
C24 H24C 0.9700 .
C25 H25 0.9400 .
O3 C28 1.225(17) .
N13 C28 1.361(17) .
N13 C26 1.387(18) .
N13 C27 1.413(18) .
C26 H26A 0.9700 .
C26 H26B 0.9700 .
C26 H26C 0.9700 .
C27 H27A 0.9700 .
C27 H27B 0.9700 .
C27 H27C 0.9700 .
C28 H28 0.9400 .
O1 C22 1.256(16) .
N11 C22 1.283(17) .
N11 C21 1.436(18) .
N11 C20 1.490(18) .
C20 H20A 0.9700 .
C20 H20B 0.9700 .
C20 H20C 0.9700 .
C21 H21A 0.9700 .
C21 H21B 0.9700 .
C21 H21C 0.9700 .
C22 H22 0.9400 .
